data_4338982
loop_
_publ_author_name
'Thirupathi, Natesan'
'Stricklen, Phillip M.'
'Liu, Xiaodong'
'Oshel, Reed'
'Guzei, Ilia'
'Ellern, Arkady'
'Verkade, John G.'

_publ_section_title
;
 Comparisons of phosphorus ligation properties in P(CH2NR)3P.
;
_journal_issue 22
_journal_name_full 'Inorganic chemistry'
_journal_page_first 9351
_journal_page_last 9363
_journal_paper_doi 10.1021/ic0703070
_journal_volume 46
_journal_year 2007
_chemical_formula_sum 'C46 H42 Au2 Cl2 Mo N6 O4 P4'
_chemical_formula_weight 1427.51
_chemical_name_systematic
; 
 ? 
;
_space_group_IT_number 14
_symmetry_cell_setting monoclinic
_symmetry_space_group_name_Hall '-P 2ybc'
_symmetry_space_group_name_H-M 'P 1 21/c 1'
_atom_sites_solution_hydrogens geom
_atom_sites_solution_primary direct
_atom_sites_solution_secondary difmap
_audit_creation_method SHELXL-97
_cell_angle_alpha 90.00
_cell_angle_beta 92.0129(10)
_cell_angle_gamma 90.00
_cell_formula_units_Z 4
_cell_length_a 16.0152(8)
_cell_length_b 16.5984(8)
_cell_length_c 18.2588(9)
_cell_measurement_temperature 173(2)
_cell_volume 4850.7(4)
_computing_cell_refinement 'Bruker SMART'
_computing_data_collection 'Bruker SMART'
_computing_data_reduction 'Bruker SHELXTL'
_computing_molecular_graphics 'Bruker SHELXTL'
_computing_publication_material 'Bruker SHELXTL'
_computing_structure_refinement 'SHELXL-97 (Sheldrick, 1997)'
_computing_structure_solution 'SHELXS-97 (Sheldrick, 1990)'
_diffrn_ambient_temperature 173(2)
_diffrn_measured_fraction_theta_full 0.999
_diffrn_measured_fraction_theta_max 0.999
_diffrn_measurement_device_type 'CCD area detector'
_diffrn_measurement_method 'phi and omega scans'
_diffrn_radiation_monochromator graphite
_diffrn_radiation_source 'fine-focus sealed tube'
_diffrn_radiation_type MoK\a
_diffrn_radiation_wavelength 0.71073
_diffrn_reflns_av_R_equivalents 0.0000
_diffrn_reflns_av_sigmaI/netI 0.0534
_diffrn_reflns_limit_h_max 20
_diffrn_reflns_limit_h_min -20
_diffrn_reflns_limit_k_max 20
_diffrn_reflns_limit_k_min 0
_diffrn_reflns_limit_l_max 22
_diffrn_reflns_limit_l_min 0
_diffrn_reflns_number 9906
_diffrn_reflns_theta_full 26.37
_diffrn_reflns_theta_max 26.37
_diffrn_reflns_theta_min 1.27
_exptl_absorpt_coefficient_mu 6.580
_exptl_absorpt_correction_T_max 0.3528
_exptl_absorpt_correction_T_min 0.1783
_exptl_absorpt_correction_type none
_exptl_crystal_density_diffrn 1.955
_exptl_crystal_density_method 'not measured'
_exptl_crystal_F_000 2744
_exptl_crystal_size_max 0.40
_exptl_crystal_size_mid 0.30
_exptl_crystal_size_min 0.20
_refine_diff_density_max 1.299
_refine_diff_density_min -0.923
_refine_diff_density_rms 0.125
_refine_ls_extinction_method none
_refine_ls_goodness_of_fit_ref 1.007
_refine_ls_hydrogen_treatment mixed
_refine_ls_matrix_type full
_refine_ls_number_parameters 586
_refine_ls_number_reflns 9906
_refine_ls_number_restraints 0
_refine_ls_restrained_S_all 1.007
_refine_ls_R_factor_all 0.0522
_refine_ls_R_factor_gt 0.0304
_refine_ls_shift/su_max 0.002
_refine_ls_shift/su_mean 0.000
_refine_ls_structure_factor_coef Fsqd
_refine_ls_weighting_details 'calc w=1/[\s^2^(Fo^2^)+(0.0180P)^2^+0.0000P] where P=(Fo^2^+2Fc^2^)/3'
_refine_ls_weighting_scheme calc
_refine_ls_wR_factor_gt 0.0556
_refine_ls_wR_factor_ref 0.0594
_reflns_number_gt 7147
_reflns_number_total 9906
_reflns_threshold_expression >2sigma(I)
_cod_data_source_file ic0703070-file004.cif
_cod_data_source_block ver45
_cod_depositor_comments
;
The following automatic conversions were performed:

'_symmetry_cell_setting' value 'Monoclinic' changed to 'monoclinic'
according to
/usr/data/users/saulius/automatic-downloads/retrospective/ACS/lib/dictionaries/cif_core.dic
dictionary named 'cif_core.dic' version 2.4.2 from 2011-04-26.

Automatic conversion script
Id: cif_fix_values 2281 2013-09-26 08:29:07Z andrius 
;
_cod_original_sg_symbol_H-M P2(1)/c
_cod_database_code 4338982

loop_
_symmetry_equiv_pos_as_xyz
'x, y, z'
'-x, y+1/2, -z+1/2'
'-x, -y, -z'
'x, -y-1/2, z-1/2'

loop_
_atom_site_label
_atom_site_type_symbol
_atom_site_fract_x
_atom_site_fract_y
_atom_site_fract_z
_atom_site_U_iso_or_equiv
_atom_site_adp_type
_atom_site_occupancy
_atom_site_symmetry_multiplicity
_atom_site_calc_flag
_atom_site_refinement_flags
Au1 Au 0.070365(12) 0.205545(13) 0.744002(10) 0.02682(6) Uani 1 1 d .
Au2 Au 0.432540(12) 0.788513(13) 0.783423(11) 0.02890(6) Uani 1 1 d .
Mo Mo 0.24361(3) 0.51877(3) 0.47568(2) 0.02322(11) Uani 1 1 d .
Cl1 Cl 0.00862(8) 0.13306(9) 0.83371(7) 0.0396(4) Uani 1 1 d .
Cl2 Cl 0.49551(8) 0.86764(9) 0.87134(7) 0.0402(4) Uani 1 1 d .
P1 P 0.19738(8) 0.41214(8) 0.55982(7) 0.0253(3) Uani 1 1 d .
P2 P 0.12489(8) 0.28730(8) 0.66317(7) 0.0238(3) Uani 1 1 d .
P3 P 0.29715(8) 0.60585(8) 0.57566(7) 0.0254(3) Uani 1 1 d .
P4 P 0.37413(8) 0.71162(8) 0.69695(7) 0.0260(3) Uani 1 1 d .
O1 O 0.0553(2) 0.5772(2) 0.4806(2) 0.0502(11) Uani 1 1 d .
O2 O 0.2032(2) 0.4124(2) 0.3365(2) 0.0465(11) Uani 1 1 d .
O3 O 0.4292(2) 0.4502(2) 0.4631(2) 0.0432(10) Uani 1 1 d .
O4 O 0.2741(2) 0.6681(2) 0.37394(19) 0.0394(10) Uani 1 1 d .
N1 N 0.0834(2) 0.2891(2) 0.5778(2) 0.0248(9) Uani 1 1 d .
N2 N 0.2278(2) 0.2785(2) 0.6484(2) 0.0248(10) Uani 1 1 d .
N3 N 0.1172(2) 0.3839(2) 0.6879(2) 0.0257(10) Uani 1 1 d .
N4 N 0.4176(2) 0.7186(2) 0.6152(2) 0.0249(10) Uani 1 1 d .
N5 N 0.3765(2) 0.6120(2) 0.7127(2) 0.0280(10) Uani 1 1 d .
N6 N 0.2737(2) 0.7293(3) 0.6742(2) 0.0309(11) Uani 1 1 d .
C1 C 0.1237(3) 0.5571(3) 0.4796(3) 0.0323(13) Uani 1 1 d .
C2 C 0.2153(3) 0.4506(3) 0.3885(3) 0.0311(13) Uani 1 1 d .
C3 C 0.3637(3) 0.4749(3) 0.4693(3) 0.0292(12) Uani 1 1 d .
C4 C 0.2660(3) 0.6120(3) 0.4095(3) 0.0266(12) Uani 1 1 d .
C5 C 0.1354(3) 0.3273(3) 0.5223(3) 0.0263(12) Uani 1 1 d .
H5A H 0.0988 0.3470 0.4813 0.032 Uiso 1 1 calc R
H5B H 0.1736 0.2865 0.5025 0.032 Uiso 1 1 calc R
C6 C 0.0114(3) 0.2448(3) 0.5531(3) 0.0273(12) Uani 1 1 d .
C7 C 0.0106(4) 0.2019(3) 0.4884(3) 0.0408(15) Uani 1 1 d .
H7 H 0.0593 0.2003 0.4602 0.049 Uiso 1 1 calc R
C8 C -0.0604(4) 0.1613(4) 0.4642(3) 0.0546(18) Uani 1 1 d .
H8 H -0.0599 0.1320 0.4195 0.066 Uiso 1 1 calc R
C9 C -0.1309(4) 0.1626(4) 0.5034(4) 0.0511(18) Uani 1 1 d .
H9 H -0.1797 0.1353 0.4857 0.061 Uiso 1 1 calc R
C10 C -0.1312(3) 0.2033(4) 0.5683(4) 0.0482(17) Uani 1 1 d .
H10 H -0.1797 0.2026 0.5967 0.058 Uiso 1 1 calc R
C11 C -0.0612(3) 0.2456(3) 0.5930(3) 0.0342(13) Uani 1 1 d .
H11 H -0.0627 0.2753 0.6374 0.041 Uiso 1 1 calc R
C12 C 0.2685(3) 0.3526(3) 0.6203(3) 0.0290(13) Uani 1 1 d .
H12A H 0.3182 0.3370 0.5929 0.035 Uiso 1 1 calc R
H12B H 0.2876 0.3863 0.6623 0.035 Uiso 1 1 calc R
C13 C 0.2667(3) 0.2037(3) 0.6343(2) 0.0252(11) Uani 1 1 d .
C14 C 0.3515(3) 0.1953(3) 0.6501(3) 0.0310(13) Uani 1 1 d .
H14 H 0.3817 0.2391 0.6715 0.037 Uiso 1 1 calc R
C15 C 0.3927(3) 0.1245(4) 0.6353(3) 0.0379(14) Uani 1 1 d .
H15 H 0.4510 0.1199 0.6458 0.046 Uiso 1 1 calc R
C16 C 0.3488(4) 0.0606(4) 0.6054(3) 0.0421(15) Uani 1 1 d .
H16 H 0.3764 0.0112 0.5959 0.050 Uiso 1 1 calc R
C17 C 0.2646(4) 0.0687(3) 0.5894(3) 0.0413(15) Uani 1 1 d .
H17 H 0.2345 0.0247 0.5683 0.050 Uiso 1 1 calc R
C18 C 0.2231(3) 0.1395(3) 0.6034(3) 0.0302(13) Uani 1 1 d .
H18 H 0.1650 0.1442 0.5919 0.036 Uiso 1 1 calc R
C19 C 0.1239(3) 0.4446(3) 0.6294(3) 0.0293(12) Uani 1 1 d .
H19A H 0.1432 0.4963 0.6511 0.035 Uiso 1 1 calc R
H19B H 0.0681 0.4536 0.6058 0.035 Uiso 1 1 calc R
C20 C 0.1255(3) 0.4119(3) 0.7624(3) 0.0276(12) Uani 1 1 d .
C21 C 0.1795(3) 0.3761(3) 0.8129(3) 0.0396(14) Uani 1 1 d .
H21 H 0.2126 0.3313 0.7995 0.047 Uiso 1 1 calc R
C22 C 0.1847(4) 0.4069(4) 0.8845(3) 0.061(2) Uani 1 1 d .
H22 H 0.2222 0.3832 0.9197 0.073 Uiso 1 1 calc R
C23 C 0.1363(4) 0.4704(4) 0.9037(3) 0.0587(19) Uani 1 1 d .
H23 H 0.1394 0.4899 0.9526 0.070 Uiso 1 1 calc R
C24 C 0.0836(4) 0.5061(4) 0.8532(3) 0.0490(16) Uani 1 1 d .
H24 H 0.0501 0.5504 0.8670 0.059 Uiso 1 1 calc R
C25 C 0.0789(3) 0.4783(3) 0.7835(3) 0.0339(13) Uani 1 1 d .
H25 H 0.0432 0.5046 0.7484 0.041 Uiso 1 1 calc R
C26 C 0.3669(3) 0.6895(3) 0.5504(3) 0.0307(13) Uani 1 1 d .
H26A H 0.4047 0.6710 0.5121 0.037 Uiso 1 1 calc R
H26B H 0.3330 0.7345 0.5298 0.037 Uiso 1 1 calc R
C27 C 0.5060(3) 0.7249(3) 0.6089(3) 0.0273(12) Uani 1 1 d .
C28 C 0.5591(3) 0.6951(3) 0.6642(3) 0.0343(14) Uani 1 1 d .
H28 H 0.5367 0.6687 0.7053 0.041 Uiso 1 1 calc R
C29 C 0.6443(3) 0.7036(4) 0.6593(3) 0.0437(15) Uani 1 1 d .
H29 H 0.6806 0.6848 0.6978 0.052 Uiso 1 1 calc R
C30 C 0.6764(4) 0.7393(4) 0.5988(3) 0.0451(16) Uani 1 1 d .
H30 H 0.7352 0.7443 0.5952 0.054 Uiso 1 1 calc R
C31 C 0.6247(3) 0.7677(3) 0.5437(3) 0.0397(15) Uani 1 1 d .
H31 H 0.6476 0.7920 0.5018 0.048 Uiso 1 1 calc R
C32 C 0.5395(3) 0.7613(3) 0.5486(3) 0.0335(13) Uani 1 1 d .
H32 H 0.5036 0.7820 0.5105 0.040 Uiso 1 1 calc R
C33 C 0.3680(3) 0.5607(3) 0.6470(3) 0.0301(13) Uani 1 1 d .
H33A H 0.3460 0.5074 0.6611 0.036 Uiso 1 1 calc R
H33B H 0.4238 0.5524 0.6266 0.036 Uiso 1 1 calc R
C34 C 0.3868(3) 0.5737(3) 0.7818(3) 0.0300(13) Uani 1 1 d .
C35 C 0.4278(3) 0.5006(3) 0.7877(3) 0.0369(14) Uani 1 1 d .
H35 H 0.4494 0.4765 0.7451 0.044 Uiso 1 1 calc R
C36 C 0.4380(4) 0.4625(4) 0.8537(3) 0.0553(18) Uani 1 1 d .
H36 H 0.4655 0.4119 0.8566 0.066 Uiso 1 1 calc R
C37 C 0.4083(4) 0.4972(5) 0.9160(4) 0.063(2) Uani 1 1 d .
H37 H 0.4155 0.4709 0.9621 0.076 Uiso 1 1 calc R
C38 C 0.3683(4) 0.5700(5) 0.9112(3) 0.062(2) Uani 1 1 d .
H38 H 0.3491 0.5944 0.9545 0.074 Uiso 1 1 calc R
C39 C 0.3551(3) 0.6089(4) 0.8446(3) 0.0428(15) Uani 1 1 d .
H39 H 0.3253 0.6583 0.8416 0.051 Uiso 1 1 calc R
C40 C 0.2277(3) 0.6638(3) 0.6350(3) 0.0320(13) Uani 1 1 d .
H40A H 0.1814 0.6873 0.6047 0.038 Uiso 1 1 calc R
H40B H 0.2032 0.6271 0.6712 0.038 Uiso 1 1 calc R
C41 C 0.2300(3) 0.7995(3) 0.6950(2) 0.0281(12) Uani 1 1 d .
C42 C 0.1482(3) 0.7925(3) 0.7159(3) 0.0324(13) Uani 1 1 d .
H42 H 0.1215 0.7415 0.7163 0.039 Uiso 1 1 calc R
C43 C 0.1060(3) 0.8610(3) 0.7362(3) 0.0346(14) Uani 1 1 d .
H43 H 0.0490 0.8570 0.7482 0.042 Uiso 1 1 calc R
C44 C 0.1442(4) 0.9340(4) 0.7395(3) 0.0414(15) Uani 1 1 d .
H44 H 0.1147 0.9803 0.7549 0.050 Uiso 1 1 calc R
C45 C 0.2261(4) 0.9400(4) 0.7202(3) 0.0403(15) Uani 1 1 d .
H45 H 0.2539 0.9905 0.7237 0.048 Uiso 1 1 calc R
C46 C 0.2684(3) 0.8734(3) 0.6957(3) 0.0344(13) Uani 1 1 d .
H46 H 0.3238 0.8786 0.6795 0.041 Uiso 1 1 calc R

loop_
_atom_site_aniso_label
_atom_site_aniso_U_11
_atom_site_aniso_U_22
_atom_site_aniso_U_33
_atom_site_aniso_U_23
_atom_site_aniso_U_13
_atom_site_aniso_U_12
Au1 0.02825(11) 0.02615(12) 0.02611(11) 0.00421(10) 0.00145(8) -0.00167(10)
Au2 0.02748(12) 0.03101(13) 0.02826(12) -0.00681(10) 0.00183(8) -0.00292(10)
Mo 0.0241(2) 0.0236(3) 0.0219(2) 0.0016(2) -0.00050(18) -0.0027(2)
Cl1 0.0414(8) 0.0402(9) 0.0374(8) 0.0103(7) 0.0062(6) -0.0059(7)
Cl2 0.0367(8) 0.0436(9) 0.0398(8) -0.0151(7) -0.0028(6) -0.0053(7)
P1 0.0247(7) 0.0249(8) 0.0263(8) 0.0047(6) 0.0012(6) -0.0011(6)
P2 0.0229(7) 0.0260(8) 0.0226(7) 0.0022(6) 0.0011(5) -0.0014(6)
P3 0.0265(7) 0.0260(8) 0.0237(7) -0.0013(6) 0.0001(6) -0.0023(6)
P4 0.0247(7) 0.0275(8) 0.0257(7) -0.0038(6) 0.0019(5) -0.0018(6)
O1 0.033(2) 0.051(3) 0.067(3) 0.017(2) 0.002(2) 0.003(2)
O2 0.054(3) 0.043(3) 0.042(3) -0.012(2) -0.009(2) -0.002(2)
O3 0.032(2) 0.045(3) 0.052(3) -0.007(2) 0.0008(19) 0.003(2)
O4 0.041(2) 0.040(3) 0.037(2) 0.012(2) 0.0041(18) -0.0049(19)
N1 0.022(2) 0.027(3) 0.025(2) -0.001(2) 0.0010(17) -0.004(2)
N2 0.020(2) 0.024(3) 0.030(2) 0.0052(19) -0.0003(18) 0.0007(19)
N3 0.033(2) 0.024(3) 0.020(2) 0.0012(19) 0.0011(18) 0.002(2)
N4 0.025(2) 0.027(3) 0.023(2) -0.0010(19) -0.0021(18) -0.0064(19)
N5 0.037(3) 0.027(3) 0.020(2) -0.002(2) -0.0013(19) -0.003(2)
N6 0.025(2) 0.028(3) 0.039(3) -0.012(2) -0.001(2) 0.001(2)
C1 0.036(3) 0.028(3) 0.033(3) 0.011(3) -0.005(3) -0.007(3)
C2 0.029(3) 0.030(3) 0.033(3) 0.005(3) -0.002(2) -0.002(3)
C3 0.036(3) 0.025(3) 0.027(3) -0.003(2) -0.001(2) -0.009(3)
C4 0.029(3) 0.027(3) 0.024(3) -0.001(2) 0.002(2) 0.000(2)
C5 0.024(3) 0.029(3) 0.025(3) 0.004(2) 0.001(2) -0.003(2)
C6 0.030(3) 0.026(3) 0.026(3) 0.006(2) -0.006(2) -0.003(2)
C7 0.054(4) 0.035(4) 0.033(3) -0.001(3) -0.001(3) -0.004(3)
C8 0.080(5) 0.045(4) 0.038(4) -0.001(3) -0.018(4) -0.018(4)
C9 0.049(4) 0.038(4) 0.064(5) 0.019(4) -0.031(4) -0.023(3)
C10 0.029(3) 0.036(4) 0.079(5) 0.016(4) -0.005(3) -0.011(3)
C11 0.032(3) 0.032(3) 0.039(3) 0.001(3) 0.003(3) 0.002(3)
C12 0.025(3) 0.024(3) 0.038(3) 0.006(3) 0.002(2) -0.002(2)
C13 0.028(3) 0.026(3) 0.022(3) 0.006(2) 0.001(2) 0.003(3)
C14 0.034(3) 0.030(3) 0.029(3) -0.002(3) 0.002(2) 0.000(3)
C15 0.038(3) 0.045(4) 0.032(3) 0.006(3) 0.003(3) 0.010(3)
C16 0.056(4) 0.035(4) 0.036(4) 0.004(3) 0.013(3) 0.018(3)
C17 0.058(4) 0.033(4) 0.033(3) -0.005(3) -0.001(3) -0.001(3)
C18 0.031(3) 0.029(3) 0.031(3) 0.006(3) 0.004(2) 0.002(3)
C19 0.033(3) 0.022(3) 0.033(3) 0.002(2) -0.003(2) 0.000(2)
C20 0.027(3) 0.025(3) 0.030(3) -0.001(2) -0.003(2) -0.008(2)
C21 0.047(4) 0.033(4) 0.038(3) -0.004(3) -0.006(3) 0.005(3)
C22 0.085(5) 0.060(5) 0.036(4) 0.000(4) -0.028(3) 0.002(4)
C23 0.102(6) 0.038(4) 0.036(4) -0.018(3) -0.009(4) 0.006(4)
C24 0.066(4) 0.035(4) 0.045(4) -0.011(3) -0.005(3) 0.004(3)
C25 0.034(3) 0.031(3) 0.036(3) -0.001(3) 0.000(3) 0.000(3)
C26 0.034(3) 0.034(3) 0.025(3) 0.000(2) -0.001(2) -0.005(3)
C27 0.030(3) 0.028(3) 0.024(3) -0.007(2) 0.006(2) -0.004(2)
C28 0.029(3) 0.046(4) 0.028(3) -0.007(3) 0.009(2) 0.001(3)
C29 0.034(3) 0.062(4) 0.035(3) -0.017(3) -0.001(3) 0.001(3)
C30 0.032(3) 0.061(5) 0.043(4) -0.017(3) 0.013(3) -0.007(3)
C31 0.041(4) 0.046(4) 0.033(3) -0.010(3) 0.013(3) -0.013(3)
C32 0.040(3) 0.031(3) 0.029(3) -0.006(3) 0.003(3) -0.009(3)
C33 0.039(3) 0.020(3) 0.030(3) -0.003(2) -0.004(2) -0.002(2)
C34 0.029(3) 0.033(3) 0.028(3) 0.000(3) -0.001(2) -0.014(3)
C35 0.047(4) 0.030(4) 0.033(3) 0.000(3) -0.003(3) -0.010(3)
C36 0.068(5) 0.055(5) 0.042(4) 0.017(4) -0.009(3) -0.011(4)
C37 0.078(5) 0.066(5) 0.045(4) 0.031(4) -0.007(4) -0.020(4)
C38 0.068(5) 0.089(6) 0.031(4) 0.005(4) 0.017(3) -0.018(4)
C39 0.043(4) 0.053(4) 0.033(3) 0.003(3) 0.012(3) -0.009(3)
C40 0.024(3) 0.031(3) 0.042(3) -0.010(3) -0.002(2) -0.008(2)
C41 0.029(3) 0.035(3) 0.020(3) -0.005(2) -0.002(2) -0.001(3)
C42 0.031(3) 0.032(3) 0.033(3) -0.005(3) -0.003(2) -0.004(3)
C43 0.025(3) 0.040(4) 0.038(3) -0.001(3) -0.002(2) 0.005(3)
C44 0.047(4) 0.035(4) 0.041(4) -0.003(3) -0.006(3) 0.006(3)
C45 0.047(4) 0.035(4) 0.039(4) 0.003(3) 0.002(3) -0.003(3)
C46 0.039(3) 0.033(4) 0.032(3) 0.001(3) 0.009(3) -0.001(3)

loop_
_atom_type_symbol
_atom_type_description
_atom_type_scat_dispersion_real
_atom_type_scat_dispersion_imag
_atom_type_scat_source
C C 0.0033 0.0016 'International Tables Vol C Tables 4.2.6.8 and 6.1.1.4'
H H 0.0000 0.0000 'International Tables Vol C Tables 4.2.6.8 and 6.1.1.4'
N N 0.0061 0.0033 'International Tables Vol C Tables 4.2.6.8 and 6.1.1.4'
O O 0.0106 0.0060 'International Tables Vol C Tables 4.2.6.8 and 6.1.1.4'
P P 0.1023 0.0942 'International Tables Vol C Tables 4.2.6.8 and 6.1.1.4'
Mo Mo -1.6832 0.6857 'International Tables Vol C Tables 4.2.6.8 and 6.1.1.4'
Au Au -2.0133 8.8022 'International Tables Vol C Tables 4.2.6.8 and 6.1.1.4'
Cl Cl 0.1484 0.1585 'International Tables Vol C Tables 4.2.6.8 and 6.1.1.4'

loop_
_geom_angle_atom_site_label_1
_geom_angle_atom_site_label_2
_geom_angle_atom_site_label_3
_geom_angle
P2 Au1 Cl1 173.82(5)
P4 Au2 Cl2 178.74(5)
C2 Mo C4 89.8(2)
C2 Mo C1 91.0(2)
C4 Mo C1 88.2(2)
C2 Mo C3 86.6(2)
C4 Mo C3 93.0(2)
C1 Mo C3 177.3(2)
C2 Mo P3 172.15(15)
C4 Mo P3 85.91(14)
C1 Mo P3 95.45(15)
C3 Mo P3 87.03(14)
C2 Mo P1 91.44(15)
C4 Mo P1 172.27(14)
C1 Mo P1 84.16(14)
C3 Mo P1 94.73(14)
P3 Mo P1 93.65(5)
C5 P1 C19 97.5(2)
C5 P1 C12 97.3(2)
C19 P1 C12 98.0(2)
C5 P1 Mo 119.03(16)
C19 P1 Mo 115.56(16)
C12 P1 Mo 124.27(16)
N3 P2 N1 101.8(2)
N3 P2 N2 102.0(2)
N1 P2 N2 102.19(19)
N3 P2 Au1 111.99(14)
N1 P2 Au1 118.69(15)
N2 P2 Au1 117.75(15)
C40 P3 C26 97.9(2)
C40 P3 C33 99.4(2)
C26 P3 C33 96.8(2)
C40 P3 Mo 122.64(16)
C26 P3 Mo 116.97(16)
C33 P3 Mo 118.21(16)
N6 P4 N4 101.1(2)
N6 P4 N5 103.3(2)
N4 P4 N5 102.3(2)
N6 P4 Au2 117.07(15)
N4 P4 Au2 114.70(15)
N5 P4 Au2 116.10(15)
C6 N1 C5 118.2(4)
C6 N1 P2 125.1(3)
C5 N1 P2 115.6(3)
C13 N2 C12 117.4(4)
C13 N2 P2 122.9(3)
C12 N2 P2 115.1(3)
C20 N3 C19 117.2(4)
C20 N3 P2 124.1(3)
C19 N3 P2 116.9(3)
C27 N4 C26 118.2(4)
C27 N4 P4 121.5(3)
C26 N4 P4 117.0(3)
C34 N5 C33 118.0(4)
C34 N5 P4 126.5(3)
C33 N5 P4 115.4(3)
C41 N6 C40 119.3(4)
C41 N6 P4 123.9(3)
C40 N6 P4 116.7(3)
O1 C1 Mo 178.2(5)
O2 C2 Mo 176.1(5)
O3 C3 Mo 177.5(4)
O4 C4 Mo 175.1(4)
N1 C5 P1 112.5(3)
C7 C6 C11 117.9(5)
C7 C6 N1 121.3(5)
C11 C6 N1 120.7(5)
C6 C7 C8 120.6(6)
C9 C8 C7 121.0(6)
C8 C9 C10 119.6(6)
C9 C10 C11 120.4(6)
C10 C11 C6 120.4(5)
N2 C12 P1 112.3(3)
C14 C13 C18 119.0(5)
C14 C13 N2 118.9(5)
C18 C13 N2 122.1(4)
C15 C14 C13 121.1(5)
C16 C15 C14 119.6(5)
C15 C16 C17 119.5(5)
C18 C17 C16 121.2(5)
C17 C18 C13 119.6(5)
N3 C19 P1 111.3(3)
C21 C20 C25 119.1(5)
C21 C20 N3 121.9(5)
C25 C20 N3 119.0(5)
C20 C21 C22 118.9(5)
C23 C22 C21 120.5(6)
C22 C23 C24 120.4(6)
C25 C24 C23 120.0(6)
C24 C25 C20 121.2(5)
N4 C26 P3 111.2(3)
C32 C27 C28 119.4(5)
C32 C27 N4 120.7(5)
C28 C27 N4 119.9(4)
C29 C28 C27 119.9(5)
C30 C29 C28 119.8(5)
C31 C30 C29 120.6(5)
C30 C31 C32 120.2(5)
C31 C32 C27 120.0(5)
N5 C33 P3 112.0(3)
C35 C34 C39 119.3(5)
C35 C34 N5 120.2(5)
C39 C34 N5 120.5(5)
C36 C35 C34 121.1(6)
C35 C36 C37 120.2(6)
C38 C37 C36 119.4(6)
C37 C38 C39 121.6(6)
C38 C39 C34 118.4(6)
N6 C40 P3 111.4(3)
C46 C41 C42 120.0(5)
C46 C41 N6 120.8(5)
C42 C41 N6 119.2(5)
C43 C42 C41 118.9(5)
C44 C43 C42 121.5(5)
C43 C44 C45 119.1(5)
C44 C45 C46 120.6(6)
C41 C46 C45 119.7(5)

loop_
_geom_bond_atom_site_label_1
_geom_bond_atom_site_label_2
_geom_bond_distance
Au1 P2 2.2075(13)
Au1 Cl1 2.2852(13)
Au2 P4 2.2121(13)
Au2 Cl2 2.2815(13)
Mo C2 1.993(6)
Mo C4 2.003(5)
Mo C1 2.027(6)
Mo C3 2.065(6)
Mo P3 2.4590(14)
Mo P1 2.4741(14)
P1 C5 1.841(5)
P1 C19 1.843(5)
P1 C12 1.845(5)
P2 N3 1.671(4)
P2 N1 1.673(4)
P2 N2 1.686(4)
P3 C40 1.850(5)
P3 C26 1.851(5)
P3 C33 1.855(5)
P4 N6 1.672(4)
P4 N4 1.673(4)
P4 N5 1.679(4)
O1 C1 1.147(6)
O2 C2 1.152(6)
O3 C3 1.134(6)
O4 C4 1.147(5)
N1 C6 1.426(6)
N1 C5 1.478(6)
N2 C13 1.416(6)
N2 C12 1.491(6)
N3 C20 1.439(6)
N3 C19 1.475(6)
N4 C27 1.428(6)
N4 C26 1.492(6)
N5 C34 1.419(6)
N5 C33 1.472(6)
N6 C41 1.418(6)
N6 C40 1.483(6)
C6 C7 1.379(7)
C6 C11 1.394(7)
C7 C8 1.381(8)
C8 C9 1.357(8)
C9 C10 1.364(8)
C10 C11 1.384(7)
C13 C14 1.385(6)
C13 C18 1.383(7)
C14 C15 1.380(7)
C15 C16 1.374(7)
C16 C17 1.377(7)
C17 C18 1.378(7)
C20 C21 1.376(7)
C20 C25 1.394(7)
C21 C22 1.403(7)
C22 C23 1.361(8)
C23 C24 1.364(8)
C24 C25 1.353(7)
C27 C32 1.381(7)
C27 C28 1.388(7)
C28 C29 1.377(7)
C29 C30 1.370(7)
C30 C31 1.365(8)
C31 C32 1.374(7)
C34 C35 1.382(7)
C34 C39 1.397(7)
C35 C36 1.366(7)
C36 C37 1.375(9)
C37 C38 1.369(9)
C38 C39 1.387(8)
C41 C46 1.372(7)
C41 C42 1.382(6)
C42 C43 1.379(7)
C43 C44 1.357(7)
C44 C45 1.374(7)
C45 C46 1.378(7)
